data_7025918
loop_
_publ_author_name
'Maiti, Biplab K.'
'G\"orls, Helmar'
'Klobes, Olaf'
'Imhof, Wolfgang'

_publ_section_title
;
 A straightforward and generalizable synthetic methodology for the
 synthesis of ruthenium(II) complexes with thioether ligands from either
 Ru(III) or Ru(0) precursors.
;
_journal_issue 24
_journal_name_full 'Dalton transactions (Cambridge, England : 2003)'
_journal_page_first 5713
_journal_page_last 5720
_journal_paper_doi 10.1039/c0dt00051e
_journal_volume 39
_journal_year 2010
_chemical_formula_moiety 'C18 H32 Cl4 O2 Ru2 S4, 2(C H Cl3)'
_chemical_formula_sum 'C20 H34 Cl10 O2 Ru2 S4'
_chemical_formula_weight 991.35
_chemical_name_systematic
;
?
;
_space_group_IT_number 2
_symmetry_cell_setting triclinic
_symmetry_space_group_name_Hall '-P 1'
_symmetry_space_group_name_H-M 'P -1'
_atom_sites_solution_hydrogens geom
_atom_sites_solution_primary direct
_atom_sites_solution_secondary difmap
_audit_creation_method SHELXL-97
_cell_angle_alpha 75.907(4)
_cell_angle_beta 85.203(4)
_cell_angle_gamma 73.196(4)
_cell_formula_units_Z 1
_cell_length_a 8.8206(6)
_cell_length_b 9.4353(7)
_cell_length_c 11.1979(7)
_cell_measurement_reflns_used 6032
_cell_measurement_temperature 133(2)
_cell_measurement_theta_max 27.46
_cell_measurement_theta_min 2.62
_cell_volume 865.21(11)
_computing_cell_refinement DENZO
_computing_data_collection COLLECT
_computing_data_reduction DENZO
_computing_molecular_graphics SHELXTL/PC
_computing_publication_material SHELXL-97
_computing_structure_refinement 'SHELXL-97 (Sheldrick, 1997)'
_computing_structure_solution 'SHELXS-97 (Sheldrick, 1990)'
_diffrn_ambient_temperature 133(2)
_diffrn_measured_fraction_theta_full 0.986
_diffrn_measured_fraction_theta_max 0.986
_diffrn_measurement_device_type KappaCCD
_diffrn_measurement_method 'phi- + omega-scan'
_diffrn_radiation_monochromator graphite
_diffrn_radiation_source 'fine-focus sealed tube'
_diffrn_radiation_type MoK\a
_diffrn_radiation_wavelength 0.71073
_diffrn_reflns_av_R_equivalents 0.0232
_diffrn_reflns_av_sigmaI/netI 0.0500
_diffrn_reflns_limit_h_max 11
_diffrn_reflns_limit_h_min -11
_diffrn_reflns_limit_k_max 12
_diffrn_reflns_limit_k_min -11
_diffrn_reflns_limit_l_max 14
_diffrn_reflns_limit_l_min -14
_diffrn_reflns_number 6032
_diffrn_reflns_theta_full 27.46
_diffrn_reflns_theta_max 27.46
_diffrn_reflns_theta_min 2.62
_exptl_absorpt_coefficient_mu 1.908
_exptl_absorpt_correction_type none
_exptl_crystal_colour yellow
_exptl_crystal_density_diffrn 1.903
_exptl_crystal_density_method 'not measured'
_exptl_crystal_description prism
_exptl_crystal_F_000 492
_exptl_crystal_size_max 0.04
_exptl_crystal_size_mid 0.04
_exptl_crystal_size_min 0.04
_refine_diff_density_max 0.668
_refine_diff_density_min -0.866
_refine_diff_density_rms 0.121
_refine_ls_extinction_method none
_refine_ls_goodness_of_fit_ref 1.020
_refine_ls_hydrogen_treatment constr
_refine_ls_matrix_type full
_refine_ls_number_parameters 172
_refine_ls_number_reflns 3902
_refine_ls_number_restraints 0
_refine_ls_restrained_S_all 1.020
_refine_ls_R_factor_all 0.0506
_refine_ls_R_factor_gt 0.0341
_refine_ls_shift/su_max 0.001
_refine_ls_shift/su_mean 0.000
_refine_ls_structure_factor_coef Fsqd
_refine_ls_weighting_details 'calc w=1/[\s^2^(Fo^2^)+(0.0383P)^2^+0.4187P] where P=(Fo^2^+2Fc^2^)/3'
_refine_ls_weighting_scheme calc
_refine_ls_wR_factor_gt 0.0746
_refine_ls_wR_factor_ref 0.0817
_reflns_number_gt 3179
_reflns_number_total 3902
_reflns_threshold_expression >2sigma(I)
_cod_data_source_file c0dt00051e.txt
_cod_data_source_block FO3973
_cod_depositor_comments
;
The following automatic conversions were performed:

'_exptl_absorpt_correction_type' value 'NONE' changed to 'none'
according to /home/saulius/struct/CIF-dictionaries/cif_core.dic
dictionary named 'cif_core.dic' version 2.4.2 from 2011-04-26.

Automatic conversion script
Id: cif_fix_values 1891 2012-01-12 08:04:46Z andrius 
;
_cod_original_cell_volume 865.21(10)
_cod_database_code 7025918

loop_
_symmetry_equiv_pos_as_xyz
'x, y, z'
'-x, -y, -z'

loop_
_atom_site_label
_atom_site_type_symbol
_atom_site_fract_x
_atom_site_fract_y
_atom_site_fract_z
_atom_site_U_iso_or_equiv
_atom_site_adp_type
_atom_site_occupancy
_atom_site_symmetry_multiplicity
_atom_site_calc_flag
_atom_site_refinement_flags
Ru1 Ru 0.57200(3) 0.56813(3) 0.61401(2) 0.01366(9) Uani 1 1 d .
Cl1 Cl 0.34661(10) 0.53017(10) 0.74614(7) 0.02252(19) Uani 1 1 d .
Cl2 Cl 0.51689(10) 0.81984(9) 0.64609(7) 0.02012(18) Uani 1 1 d .
S1 S 0.59689(9) 0.33807(9) 0.55891(7) 0.01427(17) Uani 1 1 d .
S2 S 0.72312(10) 0.44099(9) 0.79431(7) 0.01870(18) Uani 1 1 d .
O1 O 0.8484(3) 0.6353(3) 0.4647(2) 0.0291(6) Uani 1 1 d .
C1 C 0.5527(4) 0.1841(4) 0.6779(3) 0.0196(7) Uani 1 1 d .
H1A H 0.4988 0.2227 0.7495 0.024 Uiso 1 1 calc R
H1B H 0.4837 0.1365 0.6453 0.024 Uiso 1 1 calc R
C2 C 0.7120(4) 0.0708(4) 0.7142(3) 0.0222(7) Uani 1 1 d .
H2A H 0.6987 -0.0303 0.7558 0.027 Uiso 1 1 calc R
H2B H 0.7666 0.1054 0.7707 0.027 Uiso 1 1 calc R
C3 C 0.8063(4) 0.0630(4) 0.5949(3) 0.0240(8) Uani 1 1 d .
H3A H 0.7601 0.0145 0.5436 0.029 Uiso 1 1 calc R
H3B H 0.9176 0.0030 0.6123 0.029 Uiso 1 1 calc R
C4 C 0.7980(4) 0.2263(4) 0.5288(3) 0.0198(7) Uani 1 1 d .
H4A H 0.8172 0.2348 0.4392 0.024 Uiso 1 1 calc R
H4B H 0.8778 0.2619 0.5614 0.024 Uiso 1 1 calc R
C5 C 0.6638(4) 0.5582(4) 0.9082(3) 0.0218(7) Uani 1 1 d .
H5A H 0.5646 0.6393 0.8829 0.026 Uiso 1 1 calc R
H5B H 0.6454 0.4948 0.9896 0.026 Uiso 1 1 calc R
C6 C 0.7984(4) 0.6285(4) 0.9158(3) 0.0245(8) Uani 1 1 d .
H6A H 0.7541 0.7352 0.9232 0.029 Uiso 1 1 calc R
H6B H 0.8636 0.5708 0.9890 0.029 Uiso 1 1 calc R
C7 C 0.9002(4) 0.6231(4) 0.7988(3) 0.0252(8) Uani 1 1 d .
H7A H 0.8471 0.7039 0.7287 0.030 Uiso 1 1 calc R
H7B H 1.0045 0.6371 0.8106 0.030 Uiso 1 1 calc R
C8 C 0.9199(4) 0.4692(4) 0.7754(3) 0.0226(7) Uani 1 1 d .
H8A H 0.9939 0.3898 0.8350 0.027 Uiso 1 1 calc R
H8B H 0.9615 0.4654 0.6910 0.027 Uiso 1 1 calc R
C9 C 0.7460(4) 0.6065(3) 0.5163(3) 0.0197(7) Uani 1 1 d .
Cl1C Cl 0.84220(12) -0.08345(11) 1.24630(10) 0.0400(3) Uani 1 1 d .
Cl2C Cl 0.63782(12) 0.08012(13) 1.03975(9) 0.0388(2) Uani 1 1 d .
Cl3C Cl 0.92402(11) 0.16066(11) 1.06596(9) 0.0344(2) Uani 1 1 d .
C1C C 0.7681(4) 0.0946(4) 1.1444(3) 0.0250(8) Uani 1 1 d .
H1CA H 0.7079 0.1690 1.1935 0.030 Uiso 1 1 calc R

loop_
_atom_site_aniso_label
_atom_site_aniso_U_11
_atom_site_aniso_U_22
_atom_site_aniso_U_33
_atom_site_aniso_U_23
_atom_site_aniso_U_13
_atom_site_aniso_U_12
Ru1 0.01460(14) 0.01493(14) 0.01218(14) -0.00335(10) -0.00101(10) -0.00481(10)
Cl1 0.0217(4) 0.0258(4) 0.0198(4) -0.0047(3) 0.0009(3) -0.0071(4)
Cl2 0.0242(4) 0.0168(4) 0.0213(4) -0.0079(3) -0.0005(3) -0.0058(3)
S1 0.0153(4) 0.0142(4) 0.0134(4) -0.0031(3) -0.0009(3) -0.0042(3)
S2 0.0211(4) 0.0198(4) 0.0152(4) -0.0024(3) -0.0048(3) -0.0058(3)
O1 0.0295(14) 0.0300(14) 0.0231(13) -0.0029(11) 0.0000(11) -0.0038(12)
C1 0.0232(17) 0.0148(16) 0.0196(16) -0.0006(13) 0.0021(14) -0.0067(14)
C2 0.0276(19) 0.0168(17) 0.0212(17) -0.0016(14) -0.0070(15) -0.0050(15)
C3 0.0228(18) 0.0178(17) 0.0286(19) -0.0049(15) -0.0059(15) 0.0002(15)
C4 0.0147(16) 0.0202(17) 0.0217(17) -0.0070(14) -0.0030(13) 0.0021(14)
C5 0.0211(17) 0.0285(19) 0.0161(16) -0.0078(14) 0.0010(13) -0.0055(15)
C6 0.0254(19) 0.030(2) 0.0222(17) -0.0124(15) -0.0030(15) -0.0077(16)
C7 0.0182(17) 0.0295(19) 0.0288(19) -0.0055(16) -0.0036(15) -0.0081(15)
C8 0.0166(16) 0.033(2) 0.0177(16) -0.0074(15) -0.0017(13) -0.0039(15)
C9 0.0202(17) 0.0097(15) 0.0280(18) -0.0006(14) -0.0163(15) -0.0008(14)
Cl1C 0.0342(5) 0.0309(5) 0.0440(6) 0.0076(4) -0.0024(4) -0.0053(4)
Cl2C 0.0344(5) 0.0546(7) 0.0333(5) -0.0144(5) -0.0036(4) -0.0173(5)
Cl3C 0.0335(5) 0.0333(5) 0.0386(5) -0.0064(4) 0.0045(4) -0.0157(4)
C1C 0.0249(18) 0.0256(19) 0.0233(18) -0.0053(15) -0.0016(15) -0.0049(16)

loop_
_atom_type_symbol
_atom_type_description
_atom_type_scat_dispersion_real
_atom_type_scat_dispersion_imag
_atom_type_scat_source
C C 0.0033 0.0016 'International Tables Vol C Tables 4.2.6.8 and 6.1.1.4'
H H 0.0000 0.0000 'International Tables Vol C Tables 4.2.6.8 and 6.1.1.4'
O O 0.0106 0.0060 'International Tables Vol C Tables 4.2.6.8 and 6.1.1.4'
S S 0.1246 0.1234 'International Tables Vol C Tables 4.2.6.8 and 6.1.1.4'
Cl Cl 0.1484 0.1585 'International Tables Vol C Tables 4.2.6.8 and 6.1.1.4'
Ru Ru -1.2594 0.8363 'International Tables Vol C Tables 4.2.6.8 and 6.1.1.4'

loop_
_geom_angle_atom_site_label_1
_geom_angle_atom_site_label_2
_geom_angle_atom_site_label_3
_geom_angle
_geom_angle_site_symmetry_1
_geom_angle_site_symmetry_3
C9 Ru1 S1 93.77(10) . .
C9 Ru1 S2 94.56(10) . .
S1 Ru1 S2 91.85(3) . .
C9 Ru1 S1 91.67(10) . 2_666
S1 Ru1 S1 81.01(3) . 2_666
S2 Ru1 S1 170.83(3) . 2_666
C9 Ru1 Cl2 87.28(10) . .
S1 Ru1 Cl2 171.23(3) . .
S2 Ru1 Cl2 96.75(3) . .
S1 Ru1 Cl2 90.25(3) 2_666 .
C9 Ru1 Cl1 176.71(10) . .
S1 Ru1 Cl1 89.45(3) . .
S2 Ru1 Cl1 84.65(3) . .
S1 Ru1 Cl1 89.50(3) 2_666 .
Cl2 Ru1 Cl1 89.64(3) . .
C1 S1 C4 94.28(15) . .
C1 S1 Ru1 117.20(12) . .
C4 S1 Ru1 116.91(11) . .
C1 S1 Ru1 115.83(11) . 2_666
C4 S1 Ru1 114.91(11) . 2_666
Ru1 S1 Ru1 98.99(3) . 2_666
C8 S2 C5 92.58(15) . .
C8 S2 Ru1 110.75(11) . .
C5 S2 Ru1 108.52(12) . .
C2 C1 S1 105.3(2) . .
C2 C1 H1A 110.7 . .
S1 C1 H1A 110.7 . .
C2 C1 H1B 110.7 . .
S1 C1 H1B 110.7 . .
H1A C1 H1B 108.8 . .
C1 C2 C3 105.8(3) . .
C1 C2 H2A 110.6 . .
C3 C2 H2A 110.6 . .
C1 C2 H2B 110.6 . .
C3 C2 H2B 110.6 . .
H2A C2 H2B 108.7 . .
C2 C3 C4 106.5(3) . .
C2 C3 H3A 110.4 . .
C4 C3 H3A 110.4 . .
C2 C3 H3B 110.4 . .
C4 C3 H3B 110.4 . .
H3A C3 H3B 108.6 . .
C3 C4 S1 105.3(2) . .
C3 C4 H4A 110.7 . .
S1 C4 H4A 110.7 . .
C3 C4 H4B 110.7 . .
S1 C4 H4B 110.7 . .
H4A C4 H4B 108.8 . .
C6 C5 S2 107.6(2) . .
C6 C5 H5A 110.2 . .
S2 C5 H5A 110.2 . .
C6 C5 H5B 110.2 . .
S2 C5 H5B 110.2 . .
H5A C5 H5B 108.5 . .
C7 C6 C5 108.4(3) . .
C7 C6 H6A 110.0 . .
C5 C6 H6A 110.0 . .
C7 C6 H6B 110.0 . .
C5 C6 H6B 110.0 . .
H6A C6 H6B 108.4 . .
C8 C7 C6 105.8(3) . .
C8 C7 H7A 110.6 . .
C6 C7 H7A 110.6 . .
C8 C7 H7B 110.6 . .
C6 C7 H7B 110.6 . .
H7A C7 H7B 108.7 . .
C7 C8 S2 105.5(2) . .
C7 C8 H8A 110.6 . .
S2 C8 H8A 110.6 . .
C7 C8 H8B 110.6 . .
S2 C8 H8B 110.6 . .
H8A C8 H8B 108.8 . .
O1 C9 Ru1 174.9(3) . .
Cl3C C1C Cl2C 110.75(19) . .
Cl3C C1C Cl1C 110.55(19) . .
Cl2C C1C Cl1C 109.91(19) . .
Cl3C C1C H1CA 108.5 . .
Cl2C C1C H1CA 108.5 . .
Cl1C C1C H1CA 108.5 . .

loop_
_geom_bond_atom_site_label_1
_geom_bond_atom_site_label_2
_geom_bond_distance
_geom_bond_site_symmetry_2
Ru1 C9 1.879(4) .
Ru1 S1 2.3441(8) .
Ru1 S2 2.3745(8) .
Ru1 S1 2.3744(8) 2_666
Ru1 Cl2 2.3926(8) .
Ru1 Cl1 2.4355(8) .
S1 C1 1.826(3) .
S1 C4 1.834(3) .
S1 Ru1 2.3744(8) 2_666
S2 C8 1.818(3) .
S2 C5 1.834(3) .
O1 C9 1.097(4) .
C1 C2 1.516(5) .
C1 H1A 0.9900 .
C1 H1B 0.9900 .
C2 C3 1.519(5) .
C2 H2A 0.9900 .
C2 H2B 0.9900 .
C3 C4 1.522(4) .
C3 H3A 0.9900 .
C3 H3B 0.9900 .
C4 H4A 0.9900 .
C4 H4B 0.9900 .
C5 C6 1.536(4) .
C5 H5A 0.9900 .
C5 H5B 0.9900 .
C6 C7 1.528(5) .
C6 H6A 0.9900 .
C6 H6B 0.9900 .
C7 C8 1.496(5) .
C7 H7A 0.9900 .
C7 H7B 0.9900 .
C8 H8A 0.9900 .
C8 H8B 0.9900 .
Cl1C C1C 1.763(4) .
Cl2C C1C 1.763(4) .
Cl3C C1C 1.754(3) .
C1C H1CA 1.0000 .
